data_1574389
loop_
_publ_author_name
'Sephton, Holly E.'
'Watson, Rhiannon L.'
'Shahid, Namrah'
'Vasili, Hari Babu'
'Baker, Daniel L.'
'Saha, Dipankar'
'Capel Berdiell, Izar'
'Pask, Christopher M.'
'Cespedes, Oscar'
'Halcrow, Malcolm A.'

_publ_section_title
;
 The impact of whole-molecule disorder on spin-crossover in a family of
 isomorphous molecular crystals
;
_journal_issue 21
_journal_name_full 'Chemical Science'
_journal_page_first 9203
_journal_page_last 9212
_journal_paper_doi 10.1039/D5SC00090D
_journal_volume 16
_journal_year 2025
_chemical_absolute_configuration ab
_chemical_formula_moiety 'C24 H22 Fe N10, 2(Cl O4)'
_chemical_formula_sum 'C24 H22 Cl2 Fe N10 O8'
_chemical_formula_weight 705.26
_chemical_name_systematic Bis[2-{4-methylpyrazol-1-yl}-6-{pyrazol-1-yl}pyridine]iron(II)di(perchlorate)
_space_group_crystal_system monoclinic
_space_group_IT_number 4
_space_group_name_Hall 'P 2yb'
_space_group_name_H-M_alt 'P 1 21 1'
_atom_sites_solution_hydrogens geom
_audit_creation_date 2022-05-17
_audit_creation_method
;
Olex2 1.5
(compiled 2021.07.19 svn.r715e62df for OlexSys, GUI svn.r6383)
;
_audit_update_record
;
2024-12-17 deposited with the CCDC.	2025-04-10 downloaded from the CCDC.
;
_cell_angle_alpha 90
_cell_angle_beta 97.553(2)
_cell_angle_gamma 90
_cell_formula_units_Z 2
_cell_length_a 9.0570(3)
_cell_length_b 9.1234(2)
_cell_length_c 18.0236(4)
_cell_measurement_reflns_used 6018
_cell_measurement_temperature 100.15
_cell_measurement_theta_max 27.97
_cell_measurement_theta_min 1.10
_cell_volume 1476.38(7)
_computing_cell_refinement 'XIA2 0.4.0.438-g4431aaa (Winter, 2010)'
_computing_data_collection 'GDA - generic data acquisition software'
_computing_data_reduction 'XIA2 0.4.0.438-g4431aaa (Winter, 2010)'
_computing_molecular_graphics 'XSEED (Barbour, 2020)'
_computing_publication_material 'Olex2 1.3 (Dolomanov et al., 2009)'
_computing_structure_refinement 'SHELXL-2018 (Sheldrick, 2015)'
_computing_structure_solution 'SHELXT 2018/2 (Sheldrick, 2018)'
_diffrn_ambient_temperature 100.15
_diffrn_measured_fraction_theta_full 0.995
_diffrn_measured_fraction_theta_max 0.991
_diffrn_measurement_device_type 'Fluid Film Devices'
_diffrn_measurement_method 'shutterless scans'
_diffrn_radiation_monochromator 'silicon 111'
_diffrn_radiation_source 'Diamond Light Source station I19'
_diffrn_radiation_type synchrotron
_diffrn_radiation_wavelength 0.68890
_diffrn_reflns_av_R_equivalents 0.0387
_diffrn_reflns_av_unetI/netI 0.0443
_diffrn_reflns_Laue_measured_fraction_full 0.995
_diffrn_reflns_Laue_measured_fraction_max 0.991
_diffrn_reflns_limit_h_max 12
_diffrn_reflns_limit_h_min -12
_diffrn_reflns_limit_k_max 12
_diffrn_reflns_limit_k_min -12
_diffrn_reflns_limit_l_max 25
_diffrn_reflns_limit_l_min -25
_diffrn_reflns_number 18774
_diffrn_reflns_point_group_measured_fraction_full 0.946
_diffrn_reflns_point_group_measured_fraction_max 0.892
_diffrn_reflns_theta_full 24.820
_diffrn_reflns_theta_max 28.997
_diffrn_reflns_theta_min 1.105
_exptl_absorpt_coefficient_mu 0.700
_exptl_absorpt_correction_T_max 1.000
_exptl_absorpt_correction_T_min 0.906
_exptl_absorpt_correction_type empirical
_exptl_absorpt_process_details
;
DIALS 3.dev.728-gc72b5fc4a
Scaling & analysis of unmerged intensities, absorption correction 
using spherical harmonics
;
_exptl_crystal_colour brown
_exptl_crystal_density_diffrn 1.586
_exptl_crystal_description fragment
_exptl_crystal_F_000 720
_exptl_crystal_preparation 'Magnetic properties'
_exptl_crystal_recrystallization_method 'Re-crystallisation from solvent: nitromethane/diethyl ether'
_exptl_crystal_size_max 0.20
_exptl_crystal_size_mid 0.15
_exptl_crystal_size_min 0.10
_refine_diff_density_max 0.423
_refine_diff_density_min -0.457
_refine_diff_density_rms 0.058
_refine_ls_abs_structure_details
;
 Flack x determined using 1735 quotients [(I+)-(I-)]/[(I+)+(I-)]
 (Parsons, Flack and Wagner, Acta Cryst. B69 (2013) 249-259).
;
_refine_ls_abs_structure_Flack -0.004(14)
_refine_ls_extinction_method none
_refine_ls_goodness_of_fit_ref 1.033
_refine_ls_hydrogen_treatment constr
_refine_ls_matrix_type full
_refine_ls_number_parameters 565
_refine_ls_number_reflns 7684
_refine_ls_number_restraints 193
_refine_ls_restrained_S_all 1.053
_refine_ls_R_factor_all 0.0807
_refine_ls_R_factor_gt 0.0560
_refine_ls_shift/su_max 0.002
_refine_ls_shift/su_mean 0.000
_refine_ls_structure_factor_coef Fsqd
_refine_ls_weighting_details 'w=1/[\s^2^(Fo^2^)+(0.0961P)^2^] where P=(Fo^2^+2Fc^2^)/3'
_refine_ls_weighting_scheme calc
_refine_ls_wR_factor_gt 0.1542
_refine_ls_wR_factor_ref 0.1690
_reflns_Friedel_coverage 0.701
_reflns_Friedel_fraction_full 0.889
_reflns_Friedel_fraction_max 0.780
_reflns_number_gt 4957
_reflns_number_total 7684
_reflns_threshold_expression 'I > 2\s(I)'
_cod_data_source_file d5sc00090d2.cif
_cod_data_source_block RW5_100d
_cod_depositor_comments 'Adding full bibliography for 1574389--1574393.cif.'
_cod_database_code 1574389
_shelx_shelxl_version_number 2018/3
_shelx_space_group_comment
;
The symmetry employed for this shelxl refinement is uniquely defined
by the following loop, which should always be used as a source of
symmetry information in preference to the above space-group names.
They are only intended as comments.
;
_olex2_refinement_description
;
1. Fixed Uiso
 At 1.2 times of:
  All C(H) groups
 At 1.5 times of:
  All C(H,H,H) groups
2. Restrained distances
 Cl3A-O37A
 1.43955 with sigma of 0.02
 Cl3A-O38A
 1.43955 with sigma of 0.02
 Cl3A-O39A
 1.43955 with sigma of 0.02
 Cl3A-O40A
 1.43955 with sigma of 0.02
 Cl3B-O37B
 1.43955 with sigma of 0.02
 Cl3B-O38B
 1.43955 with sigma of 0.02
 Cl3B-O39B
 1.43955 with sigma of 0.02
 Cl3B-O40B
 1.43955 with sigma of 0.02
 O37A-O38A
 2.350785 with sigma of 0.02
 O37A-O39A
 2.350785 with sigma of 0.02
 O37A-O40A
 2.350785 with sigma of 0.02
 O38A-O39A
 2.350785 with sigma of 0.02
 O38A-O40A
 2.350785 with sigma of 0.02
 O39A-O40A
 2.350785 with sigma of 0.02
 O37B-O38B
 2.350785 with sigma of 0.02
 O37B-O39B
 2.350785 with sigma of 0.02
 O37B-O40B
 2.350785 with sigma of 0.02
 O38B-O39B
 2.350785 with sigma of 0.02
 O38B-O40B
 2.350785 with sigma of 0.02
 O39B-O40B
 2.350785 with sigma of 0.02
 Cl4A-O42A
 1.43955 with sigma of 0.02
 Cl4A-O43A
 1.43955 with sigma of 0.02
 Cl4A-O44A
 1.43955 with sigma of 0.02
 Cl4A-O45A
 1.43955 with sigma of 0.02
 Cl4B-O42B
 1.43955 with sigma of 0.02
 Cl4B-O43B
 1.43955 with sigma of 0.02
 Cl4B-O44B
 1.43955 with sigma of 0.02
 Cl4B-O45B
 1.43955 with sigma of 0.02
 O42A-O43A
 2.350785 with sigma of 0.02
 O42A-O44A
 2.350785 with sigma of 0.02
 O42A-O45A
 2.350785 with sigma of 0.02
 O43A-O44A
 2.350785 with sigma of 0.02
 O43A-O45A
 2.350785 with sigma of 0.02
 O44A-O45A
 2.350785 with sigma of 0.02
 O42B-O43B
 2.350785 with sigma of 0.02
 O42B-O44B
 2.350785 with sigma of 0.02
 O42B-O45B
 2.350785 with sigma of 0.02
 O43B-O44B
 2.350785 with sigma of 0.02
 O43B-O45B
 2.350785 with sigma of 0.02
 O44B-O45B
 2.350785 with sigma of 0.02
 N2A-C3A \\sim N2A-C7A \\sim N2B-C3B \\sim N2B-C7B
 with sigma of 0.01
 N19A-C20A \\sim N19A-C24A \\sim N19B-C20B \\sim N19B-C24B
 with sigma of 0.01
 C20A-C21A \\sim C23A-C24A \\sim C20B-C21B \\sim C23B-C24B
 with sigma of 0.01
 C21A-C22A \\sim C22A-C23A \\sim C21B-C22B \\sim C22B-C23B
 with sigma of 0.01
 C20A-N25A \\sim C24A-N30A \\sim C20B-N25B \\sim C24B-N30B
 with sigma of 0.01
 N8A-N9A \\sim N13A-N14A \\sim N8B-N9B \\sim N13B-N14B
 with sigma of 0.01
 N25A-N26A \\sim N30A-N31A \\sim N25B-N26B \\sim N30B-N31B
 with sigma of 0.01
 N9A-C10A \\sim N14A-C15A \\sim N9B-C10B \\sim N14B-C15B
 with sigma of 0.01
 N8A-C11A \\sim N9A-C11A \\sim N8B-C11B \\sim N9B-C11B
 with sigma of 0.01
 N8A-C10A \\sim N9A-C12A \\sim N8B-C10B \\sim N9B-C12B
 with sigma of 0.01
 N13A-C16A \\sim N14A-C16A \\sim N13B-C16B \\sim N14B-C16B
 with sigma of 0.01
 N13A-C15A \\sim N14A-C17A \\sim N13B-C15B \\sim N14B-C17B
 with sigma of 0.01
 N25A-C28A \\sim N26A-C28A \\sim N25B-C28B \\sim N26B-C28B
 with sigma of 0.01
 N25A-C27A \\sim N26A-C29A \\sim N25B-C27B \\sim N26B-C29B
 with sigma of 0.01
 N26A-C27A \\sim N31A-C32A \\sim N26B-C27B \\sim N31B-C32B
 with sigma of 0.01
 N30A-C33A \\sim N31A-C33A \\sim N30B-C33B \\sim N31B-C33B
 with sigma of 0.01
 N30A-C32A \\sim N31A-C34A \\sim N30B-C32B \\sim N31B-C34B
 with sigma of 0.01
 N8A-C12A \\sim N13A-C17A \\sim N8B-C12B \\sim N13B-C17B
 with sigma of 0.01
 N25A-C29A \\sim N30A-C34A \\sim N25B-C29B \\sim N30B-C34B
 with sigma of 0.01
 C10A-C11A \\sim C15A-C16A \\sim C10B-C11B \\sim C15B-C16B
 with sigma of 0.01
 C27A-C28A \\sim C32A-C33A \\sim C27B-C28B \\sim C32B-C33B
 with sigma of 0.01
 C11A-C12A \\sim C16A-C17A \\sim C11B-C12B \\sim C16B-C17B
 with sigma of 0.01
 C28A-C29A \\sim C33A-C34A \\sim C28B-C29B \\sim C33B-C34B
 with sigma of 0.01
 C11A-C18A \\sim C28B-C35A \\sim C16B-C18B \\sim C33B-C35B
 with sigma of 0.01
3. Uiso/Uaniso restraints and constraints
N25B \\sim N26B \\sim C27B \\sim C28B \\sim C29B: within 2A with sigma of 0.005
and sigma for terminal atoms of 0.01 within 2A
Cl3A \\sim Cl3B: within 2A with sigma of 0.005 and sigma for terminal atoms of
0.01 within 2A
4. Others
 1(DFIX)=1(DFIX)=1(DFIX)=1(DFIX)=1(DFIX)=1(DFIX)=1(DFIX)=1(DFIX)=1(DFIX)=
 1(DFIX)=1(DFIX)=1(DFIX)=1(DFIX)=1(DFIX)=1(DFIX)=1(DFIX)=FVAR(1)
 1(DFIX)=1(DFIX)=1(DFIX)=1(DFIX)=1(DFIX)=1(DFIX)=1(DFIX)=1(DFIX)=1(DFIX)=
 1(DFIX)=1(DFIX)=1(DFIX)=1(DFIX)=1(DFIX)=1(DFIX)=1(DFIX)=1(DFIX)=1(DFIX)=
 1(DFIX)=1(DFIX)=1(DFIX)=1(DFIX)=1(DFIX)=1(DFIX)=1.633*FVAR(2)
 Fixed Sof: Fe1A(0.5) Fe1B(0.25) Fe1C(0.25) N2A(0.6) C3A(0.6) C4A(0.6)
 H4A(0.6) C5A(0.6) H5A(0.6) C6A(0.6) H6A(0.6) C7A(0.6) N8A(0.6) N9A(0.6)
 C10A(0.6) H10A(0.6) C11A(0.6) C12A(0.6) H12A(0.6) N13A(0.6) N14A(0.6)
 C15A(0.6) H15A(0.6) C16A(0.6) H16A(0.6) C17A(0.6) H17A(0.6) C18A(0.6)
 H18A(0.6) H18B(0.6) H18C(0.6) N19A(0.8) C20A(0.8) C21A(0.8) H21A(0.8)
 C22A(0.8) H22A(0.8) C23A(0.8) H23A(0.8) C24A(0.8) N25A(0.8) N26A(0.8)
 C27A(0.8) H27A(0.8) C28A(0.8) C29A(0.8) H29A(0.8) N30A(0.8) N31A(0.8)
 C32A(0.8) H32A(0.8) C33A(0.8) H33A(0.8) C34A(0.8) H34A(0.8) C35A(0.8)
 H35A(0.8) H35B(0.8) H35C(0.8) N2B(0.4) C3B(0.4) C4B(0.4) H4B(0.4) C5B(0.4)
 H5B(0.4) C6B(0.4) H6B(0.4) C7B(0.4) N8B(0.4) N9B(0.4) C10B(0.4) H10B(0.4)
 C11B(0.4) H11B(0.4) C12B(0.4) H12B(0.4) N13B(0.4) N14B(0.4) C15B(0.4)
 H15B(0.4) C16B(0.4) C17B(0.4) H17B(0.4) C18B(0.4) H18D(0.4) H18E(0.4)
 H18F(0.4) N19B(0.2) C20B(0.2) C21B(0.2) H21B(0.2) C22B(0.2) H22B(0.2)
 C23B(0.2) H23B(0.2) C24B(0.2) N25B(0.2) N26B(0.2) C27B(0.2) H27B(0.2)
 C28B(0.2) H28B(0.2) C29B(0.2) H29B(0.2) N30B(0.2) N31B(0.2) C32B(0.2)
 H32B(0.2) C33B(0.2) C34B(0.2) H34B(0.2) C35B(0.2) H35D(0.2) H35E(0.2)
 H35F(0.2) Cl3A(0.5) O37A(0.5) O38A(0.5) O39A(0.5) O40A(0.5) Cl3B(0.5)
 O37B(0.5) O38B(0.5) O39B(0.5) O40B(0.5) Cl4A(0.5) O42A(0.5) O43A(0.5)
 O44A(0.5) O45A(0.5) Cl4B(0.5) O42B(0.5) O43B(0.5) O44B(0.5) O45B(0.5)
5.a Aromatic/amide H refined with riding coordinates:
 C4A(H4A), C5A(H5A), C6A(H6A), C10A(H10A), C12A(H12A), C15A(H15A), C16A(H16A),
 C17A(H17A), C21A(H21A), C22A(H22A), C23A(H23A), C27A(H27A), C29A(H29A),
 C32A(H32A), C33A(H33A), C34A(H34A), C4B(H4B), C5B(H5B), C6B(H6B), C10B(H10B),
 C11B(H11B), C12B(H12B), C15B(H15B), C17B(H17B), C21B(H21B), C22B(H22B),
 C23B(H23B), C27B(H27B), C28B(H28B), C29B(H29B), C32B(H32B), C34B(H34B)
5.b Idealised Me refined as rotating group:
 C18A(H18A,H18B,H18C), C35A(H35A,H35B,H35C), C18B(H18D,H18E,H18F), C35B(H35D,
 H35E,H35F)
;
_olex2_submission_special_instructions 'No special instructions were received'

loop_
_space_group_symop_operation_xyz
'x, y, z'
'-x, y+1/2, -z'

loop_
_atom_site_label
_atom_site_type_symbol
_atom_site_fract_x
_atom_site_fract_y
_atom_site_fract_z
_atom_site_U_iso_or_equiv
_atom_site_adp_type
_atom_site_occupancy
_atom_site_site_symmetry_order
_atom_site_calc_flag
_atom_site_refinement_flags_posn
_atom_site_refinement_flags_adp
_atom_site_refinement_flags_occupancy
_atom_site_disorder_assembly
_atom_site_disorder_group
Fe1A Fe 0.7512(4) 0.4435(5) 0.75275(17) 0.0485(7) Uani 0.5 1 d . . P . .
Fe1B Fe 0.6935(3) 0.4466(5) 0.73914(17) 0.0351(9) Uiso 0.25 1 d . . P . .
Fe1C Fe 0.7376(8) 0.4084(6) 0.7459(3) 0.0269(11) Uiso 0.25 1 d . . P . .
N2A N 0.7474(7) 0.4428(8) 0.6457(3) 0.0416(14) Uani 0.6 1 d D . P A 1
C3A C 0.6314(10) 0.5025(10) 0.6041(4) 0.0417(16) Uani 0.6 1 d D . P A 1
C4A C 0.6190(10) 0.5192(9) 0.5268(4) 0.0444(16) Uani 0.6 1 d . . P A 1
H4A H 0.533361 0.559695 0.497960 0.053 Uiso 0.6 1 calc R U P A 1
C5A C 0.7431(11) 0.4714(9) 0.4955(6) 0.0446(18) Uani 0.6 1 d . . P A 1
H5A H 0.744231 0.484740 0.443316 0.054 Uiso 0.6 1 calc R U P A 1
C6A C 0.8664(9) 0.4044(9) 0.5372(4) 0.0444(17) Uani 0.6 1 d . . P A 1
H6A H 0.947233 0.366702 0.514408 0.053 Uiso 0.6 1 calc R U P A 1
C7A C 0.8632(9) 0.3969(9) 0.6122(5) 0.0430(17) Uani 0.6 1 d D . P A 1
N8A N 0.5242(8) 0.5457(8) 0.6485(3) 0.0445(16) Uani 0.6 1 d D . P A 1
N9A N 0.5499(9) 0.5162(9) 0.7240(3) 0.0433(16) Uani 0.6 1 d D . P A 1
C10A C 0.4343(12) 0.5682(13) 0.7551(4) 0.052(2) Uani 0.6 1 d D . P A 1
H10A H 0.424276 0.564794 0.806889 0.063 Uiso 0.6 1 calc R U P A 1
C11A C 0.3288(11) 0.6294(12) 0.6980(5) 0.060(3) Uani 0.6 1 d D . P A 1
C12A C 0.3901(10) 0.6130(10) 0.6340(4) 0.0490(19) Uani 0.6 1 d D . P A 1
H12A H 0.345695 0.644246 0.585911 0.059 Uiso 0.6 1 calc R U P A 1
N13A N 0.9718(7) 0.3431(8) 0.6662(3) 0.0494(15) Uani 0.6 1 d D . P A 1
N14A N 0.9519(9) 0.3494(9) 0.7404(4) 0.0520(18) Uani 0.6 1 d D . P A 1
C15A C 1.0754(9) 0.3035(13) 0.7817(5) 0.063(3) Uani 0.6 1 d D . P A 1
H15A H 1.092201 0.298129 0.834800 0.076 Uiso 0.6 1 calc R U P A 1
C16A C 1.1762(10) 0.2644(13) 0.7327(5) 0.069(3) Uani 0.6 1 d D . P A 1
H16A H 1.274002 0.227614 0.746789 0.082 Uiso 0.6 1 calc R U P A 1
C17A C 1.1112(9) 0.2876(11) 0.6621(6) 0.058(2) Uani 0.6 1 d D . P A 1
H17A H 1.153970 0.268876 0.617665 0.069 Uiso 0.6 1 calc R U P A 1
C18A C 0.1783(10) 0.6920(15) 0.7111(6) 0.076(3) Uani 0.6 1 d D . P A 1
H18A H 0.190183 0.795111 0.725957 0.115 Uiso 0.6 1 calc R U P A 1
H18B H 0.139379 0.636494 0.750829 0.115 Uiso 0.6 1 calc R U P A 1
H18C H 0.108470 0.684757 0.664823 0.115 Uiso 0.6 1 calc R U P A 1
N19A N 0.7347(7) 0.4013(7) 0.8516(3) 0.0501(14) Uani 0.8 1 d D . P A 1
C20A C 0.7896(9) 0.5073(10) 0.8984(3) 0.0492(16) Uani 0.8 1 d D . P A 1
C21A C 0.7959(8) 0.4980(10) 0.9749(3) 0.0521(14) Uani 0.8 1 d D . P A 1
H21A H 0.834643 0.574665 1.007436 0.063 Uiso 0.8 1 calc R U P A 1
C22A C 0.7411(8) 0.3672(8) 1.0011(4) 0.0524(15) Uani 0.8 1 d D . P A 1
H22A H 0.741914 0.354755 1.053506 0.063 Uiso 0.8 1 calc R U P A 1
C23A C 0.6856(8) 0.2546(9) 0.9534(3) 0.0504(14) Uani 0.8 1 d D . P A 1
H23A H 0.650613 0.165458 0.972053 0.061 Uiso 0.8 1 calc R U P A 1
C24A C 0.6835(7) 0.2780(8) 0.8784(3) 0.0460(13) Uani 0.8 1 d D . P A 1
N25A N 0.8369(9) 0.6266(7) 0.8593(3) 0.0573(16) Uani 0.8 1 d D . P A 1
N26A N 0.8154(9) 0.6193(8) 0.7820(3) 0.0587(17) Uani 0.8 1 d D . P A 1
C27A C 0.8636(12) 0.7463(9) 0.7571(4) 0.062(2) Uani 0.8 1 d D . P A 1
H27A H 0.862020 0.772207 0.705993 0.074 Uiso 0.8 1 calc R U P A 1
C28A C 0.9172(10) 0.8360(10) 0.8188(4) 0.062(2) Uani 0.8 1 d D . P A 1
C29A C 0.8946(10) 0.7570(10) 0.8813(4) 0.0605(19) Uani 0.8 1 d D . P A 1
H29A H 0.916367 0.789457 0.931675 0.073 Uiso 0.8 1 calc R U P A 1
N30A N 0.6308(7) 0.1837(7) 0.8204(3) 0.0538(13) Uani 0.8 1 d D . P A 1
N31A N 0.6408(11) 0.2282(8) 0.7475(4) 0.069(2) Uani 0.8 1 d D . P A 1
C32A C 0.5919(14) 0.1190(10) 0.7030(5) 0.076(3) Uani 0.8 1 d D . P A 1
H32A H 0.586252 0.120063 0.650039 0.091 Uiso 0.8 1 calc R U P A 1
C33A C 0.5495(10) 0.0015(9) 0.7454(4) 0.070(2) Uani 0.8 1 d D . P A 1
H33A H 0.511277 -0.090599 0.727294 0.084 Uiso 0.8 1 calc R U P A 1
C34A C 0.5744(8) 0.0469(8) 0.8180(4) 0.0562(15) Uani 0.8 1 d D . P A 1
H34A H 0.555137 -0.008951 0.860157 0.067 Uiso 0.8 1 calc R U P A 1
C35A C 0.9757(10) 0.9894(9) 0.8132(5) 0.075(2) Uani 0.8 1 d . . P A 1
H35A H 0.979673 1.038069 0.861882 0.112 Uiso 0.8 1 calc R U P A 1
H35B H 0.909591 1.044291 0.775674 0.112 Uiso 0.8 1 calc R U P A 1
H35C H 1.075919 0.985638 0.798376 0.112 Uiso 0.8 1 calc R U P A 1
N2B N 0.6917(15) 0.4776(16) 0.6392(7) 0.052(3) Uiso 0.4 1 d D . P A 2
C3B C 0.5678(19) 0.5343(17) 0.6021(8) 0.051(4) Uiso 0.4 1 d D . P A 2
C4B C 0.545(2) 0.563(2) 0.5243(9) 0.067(4) Uiso 0.4 1 d . . P A 2
H4B H 0.457828 0.610056 0.500150 0.081 Uiso 0.4 1 calc R U P A 2
C5B C 0.657(2) 0.5173(19) 0.4872(10) 0.063(3) Uiso 0.4 1 d . . P A 2
H5B H 0.645499 0.532566 0.434617 0.075 Uiso 0.4 1 calc R U P A 2
C6B C 0.797(3) 0.446(2) 0.5207(10) 0.058(5) Uiso 0.4 1 d . . P A 2
H6B H 0.874630 0.415508 0.493823 0.069 Uiso 0.4 1 calc R U P A 2
C7B C 0.7967(16) 0.4306(17) 0.5999(7) 0.052(3) Uiso 0.4 1 d D . P A 2
N8B N 0.4666(15) 0.5690(15) 0.6492(6) 0.048(3) Uiso 0.4 1 d D . P A 2
N9B N 0.5024(16) 0.538(2) 0.7245(8) 0.066(5) Uiso 0.4 1 d D . P A 2
C10B C 0.387(2) 0.574(3) 0.7591(8) 0.088(9) Uiso 0.4 1 d D . P A 2
H10B H 0.380983 0.558002 0.810692 0.105 Uiso 0.4 1 calc R U P A 2
C11B C 0.2755(19) 0.639(3) 0.7071(9) 0.080(7) Uiso 0.4 1 d D . P A 2
H11B H 0.183125 0.679053 0.716839 0.096 Uiso 0.4 1 calc R U P A 2
C12B C 0.3292(17) 0.6312(17) 0.6407(7) 0.057(4) Uiso 0.4 1 d D . P A 2
H12B H 0.277924 0.664781 0.594507 0.069 Uiso 0.4 1 calc R U P A 2
N13B N 0.9095(14) 0.3753(15) 0.6438(6) 0.052(3) Uiso 0.4 1 d D . P A 2
N14B N 0.9016(13) 0.3714(15) 0.7202(6) 0.056(3) Uiso 0.4 1 d D . P A 2
C15B C 1.0274(16) 0.3159(18) 0.7547(7) 0.054(4) Uiso 0.4 1 d D . P A 2
H15B H 1.052947 0.303492 0.807136 0.064 Uiso 0.4 1 calc R U P A 2
C16B C 1.1162(15) 0.2786(19) 0.6988(8) 0.059(4) Uiso 0.4 1 d D . P A 2
C17B C 1.0417(15) 0.3172(16) 0.6323(7) 0.061(4) Uiso 0.4 1 d D . P A 2
H17B H 1.076182 0.305575 0.585094 0.074 Uiso 0.4 1 calc R U P A 2
C18B C 1.2698(15) 0.2119(18) 0.7086(9) 0.068(4) Uiso 0.4 1 d D . P A 2
H18D H 1.263663 0.109873 0.691467 0.103 Uiso 0.4 1 calc R U P A 2
H18E H 1.311341 0.215016 0.761602 0.103 Uiso 0.4 1 calc R U P A 2
H18F H 1.334174 0.267443 0.679145 0.103 Uiso 0.4 1 calc R U P A 2
N19B N 0.757(3) 0.450(2) 0.8585(13) 0.026(5) Uiso 0.2 1 d D . P A 2
C20B C 0.813(4) 0.557(3) 0.9033(12) 0.043(8) Uiso 0.2 1 d D . P A 2
C21B C 0.827(3) 0.561(3) 0.9800(12) 0.049(7) Uiso 0.2 1 d D . P A 2
H21B H 0.866155 0.643194 1.008690 0.058 Uiso 0.2 1 calc R U P A 2
C22B C 0.778(3) 0.434(3) 1.0116(16) 0.050(7) Uiso 0.2 1 d D . P A 2
H22B H 0.787540 0.426025 1.064526 0.060 Uiso 0.2 1 calc R U P A 2
C23B C 0.716(3) 0.319(3) 0.9676(11) 0.048(7) Uiso 0.2 1 d D . P A 2
H23B H 0.675821 0.235461 0.989472 0.058 Uiso 0.2 1 calc R U P A 2
C24B C 0.714(3) 0.330(2) 0.8918(11) 0.043(8) Uiso 0.2 1 d D . P A 2
N25B N 0.856(3) 0.673(2) 0.8605(12) 0.041(5) Uiso 0.2 1 d D U P A 2
N26B N 0.845(4) 0.661(2) 0.7830(13) 0.049(5) Uiso 0.2 1 d D U P A 2
C27B C 0.878(4) 0.790(3) 0.7559(10) 0.049(6) Uiso 0.2 1 d D U P A 2
H27B H 0.872065 0.813236 0.704288 0.059 Uiso 0.2 1 calc R U P A 2
C28B C 0.922(4) 0.887(2) 0.8150(12) 0.046(6) Uiso 0.2 1 d D U P A 2
H28B H 0.951927 0.986064 0.811700 0.055 Uiso 0.2 1 calc R U P A 2
C29B C 0.912(4) 0.807(3) 0.8783(11) 0.042(5) Uiso 0.2 1 d D U P A 2
H29B H 0.940467 0.841535 0.927827 0.050 Uiso 0.2 1 calc R U P A 2
N30B N 0.663(4) 0.228(3) 0.8373(12) 0.061(9) Uiso 0.2 1 d D . P A 2
N31B N 0.674(3) 0.251(3) 0.7620(13) 0.040(6) Uiso 0.2 1 d D . P A 2
C32B C 0.615(4) 0.136(3) 0.7239(11) 0.049(8) Uiso 0.2 1 d D . P A 2
H32B H 0.613169 0.121422 0.671527 0.059 Uiso 0.2 1 calc R U P A 2
C33B C 0.557(4) 0.039(3) 0.7729(15) 0.058(8) Uiso 0.2 1 d D . P A 2
C34B C 0.595(3) 0.098(3) 0.8427(14) 0.054(7) Uiso 0.2 1 d D . P A 2
H34B H 0.577149 0.053015 0.888209 0.065 Uiso 0.2 1 calc R U P A 2
C35B C 0.473(3) -0.096(3) 0.7408(17) 0.071(7) Uiso 0.2 1 d D . P A 2
H35D H 0.456059 -0.162101 0.781568 0.107 Uiso 0.2 1 calc R U P A 2
H35E H 0.531689 -0.146009 0.706575 0.107 Uiso 0.2 1 calc R U P A 2
H35F H 0.376810 -0.066004 0.713412 0.107 Uiso 0.2 1 calc R U P A 2
Cl3A Cl 0.2406(9) 0.3991(9) 0.4521(5) 0.0579(13) Uani 0.5 1 d D U P B 1
O37A O 0.2960(9) 0.3522(8) 0.5269(4) 0.0535(18) Uiso 0.5 1 d D . P B 1
O38A O 0.2024(15) 0.5527(13) 0.4433(7) 0.094(4) Uiso 0.5 1 d D . P B 1
O39A O 0.1007(9) 0.3276(11) 0.4259(5) 0.075(2) Uiso 0.5 1 d D . P B 1
O40A O 0.3547(11) 0.3591(10) 0.4040(5) 0.055(3) Uiso 0.5 1 d D . P B 1
Cl3B Cl 0.2170(12) 0.4303(12) 0.4380(5) 0.081(2) Uani 0.5 1 d D U P C 2
O37B O 0.2368(11) 0.3753(10) 0.5140(5) 0.067(2) Uiso 0.5 1 d D . P C 2
O38B O 0.2558(11) 0.5818(9) 0.4498(5) 0.064(2) Uiso 0.5 1 d D . P C 2
O39B O 0.0723(11) 0.4026(15) 0.4048(6) 0.103(3) Uiso 0.5 1 d D . P C 2
O40B O 0.3193(11) 0.3638(11) 0.3941(6) 0.063(3) Uiso 0.5 1 d D . P C 2
Cl4A Cl 0.3194(5) 0.3690(7) 0.9580(2) 0.0537(10) Uani 0.5 1 d D . P D 1
O42A O 0.3837(9) 0.3366(10) 1.0309(4) 0.0605(19) Uiso 0.5 1 d D . P D 1
O43A O 0.3371(7) 0.2440(8) 0.9082(4) 0.0445(15) Uiso 0.5 1 d D . P D 1
O44A O 0.3806(9) 0.5018(9) 0.9293(5) 0.0642(18) Uiso 0.5 1 d D . P D 1
O45A O 0.1582(8) 0.3972(9) 0.9567(4) 0.0562(17) Uiso 0.5 1 d D . P D 1
Cl4B Cl 0.2693(5) 0.3873(6) 0.9392(3) 0.0586(10) Uani 0.5 1 d D . P E 2
O42B O 0.3412(10) 0.3907(11) 1.0143(5) 0.072(2) Uiso 0.5 1 d D . P E 2
O43B O 0.3448(10) 0.2953(11) 0.8932(5) 0.066(2) Uiso 0.5 1 d D . P E 2
O44B O 0.2709(14) 0.5304(13) 0.9067(7) 0.111(4) Uiso 0.5 1 d D . P E 2
O45B O 0.1192(9) 0.3341(11) 0.9414(5) 0.070(2) Uiso 0.5 1 d D . P E 2

loop_
_atom_site_aniso_label
_atom_site_aniso_U_11
_atom_site_aniso_U_22
_atom_site_aniso_U_33
_atom_site_aniso_U_23
_atom_site_aniso_U_13
_atom_site_aniso_U_12
Fe1A 0.0509(18) 0.060(2) 0.0363(12) 0.0010(12) 0.0125(11) -0.0078(13)
N2A 0.042(3) 0.044(3) 0.042(3) 0.010(3) 0.018(3) 0.018(3)
C3A 0.028(4) 0.049(4) 0.052(5) 0.000(3) 0.017(3) 0.000(4)
C4A 0.043(4) 0.052(4) 0.041(4) 0.001(3) 0.017(3) 0.001(4)
C5A 0.039(4) 0.047(5) 0.051(5) 0.004(3) 0.017(4) 0.009(4)
C6A 0.041(4) 0.051(5) 0.044(4) 0.006(3) 0.016(3) 0.009(4)
C7A 0.028(3) 0.047(4) 0.056(5) 0.011(3) 0.011(3) 0.017(3)
N8A 0.038(4) 0.058(4) 0.038(3) 0.004(3) 0.009(3) 0.017(3)
N9A 0.041(4) 0.061(5) 0.030(3) 0.013(3) 0.012(3) 0.011(4)
C10A 0.053(6) 0.067(6) 0.040(4) 0.011(4) 0.017(4) 0.014(5)
C11A 0.049(5) 0.074(6) 0.060(6) 0.010(4) 0.019(4) 0.024(5)
C12A 0.036(4) 0.066(5) 0.049(5) 0.000(4) 0.021(3) 0.010(4)
N13A 0.044(4) 0.061(4) 0.048(4) 0.013(3) 0.024(3) 0.013(3)
N14A 0.045(4) 0.076(5) 0.037(3) 0.019(3) 0.014(3) 0.015(4)
C15A 0.045(5) 0.093(7) 0.054(5) 0.020(5) 0.010(4) 0.020(5)
C16A 0.042(5) 0.098(8) 0.070(6) 0.017(5) 0.024(4) 0.028(5)
C17A 0.042(5) 0.070(6) 0.066(6) 0.012(5) 0.027(4) 0.015(4)
C18A 0.051(5) 0.110(9) 0.073(6) 0.020(6) 0.024(4) 0.041(5)
N19A 0.061(4) 0.045(4) 0.048(3) -0.003(3) 0.021(2) -0.006(3)
C20A 0.056(4) 0.051(4) 0.044(4) 0.004(3) 0.017(3) -0.004(4)
C21A 0.061(4) 0.057(4) 0.040(3) -0.004(3) 0.012(3) -0.001(4)
C22A 0.058(4) 0.062(5) 0.039(3) 0.004(3) 0.014(3) 0.009(4)
C23A 0.058(4) 0.053(4) 0.043(3) 0.007(3) 0.018(3) 0.002(3)
C24A 0.042(3) 0.054(4) 0.045(3) 0.003(3) 0.018(3) 0.002(3)
N25A 0.077(4) 0.053(4) 0.047(3) -0.006(3) 0.024(3) -0.015(3)
N26A 0.079(5) 0.062(4) 0.039(3) -0.003(3) 0.023(3) -0.022(3)
C27A 0.085(5) 0.052(5) 0.053(4) 0.001(3) 0.022(3) -0.015(4)
C28A 0.069(5) 0.052(4) 0.067(5) -0.005(4) 0.019(3) -0.006(4)
C29A 0.063(5) 0.067(6) 0.055(4) -0.004(4) 0.022(3) -0.009(5)
N30A 0.062(4) 0.057(4) 0.047(3) 0.004(3) 0.026(3) -0.005(3)
N31A 0.084(6) 0.083(6) 0.045(3) -0.002(4) 0.029(4) -0.023(4)
C32A 0.105(8) 0.076(5) 0.051(4) -0.011(4) 0.025(5) -0.037(5)
C33A 0.091(5) 0.061(4) 0.061(4) -0.010(4) 0.024(4) -0.035(4)
C34A 0.061(4) 0.059(4) 0.051(4) 0.005(3) 0.018(3) -0.015(3)
C35A 0.091(6) 0.058(4) 0.077(5) -0.004(4) 0.023(4) -0.024(4)
Cl3A 0.068(2) 0.071(3) 0.039(3) -0.0016(19) 0.0239(19) -0.001(2)
Cl3B 0.106(4) 0.099(5) 0.043(3) -0.003(3) 0.029(3) -0.008(3)
Cl4A 0.055(2) 0.069(2) 0.040(2) -0.0030(16) 0.0153(14) 0.0122(18)
Cl4B 0.069(3) 0.066(2) 0.045(2) -0.0043(17) 0.0220(18) -0.003(2)

loop_
_atom_type_symbol
_atom_type_description
_atom_type_scat_dispersion_real
_atom_type_scat_dispersion_imag
_atom_type_scat_source
C C 0.0019 0.0015 'International Tables Vol C Tables 4.2.6.8 and 6.1.1.4'
H H 0.0000 0.0000 'International Tables Vol C Tables 4.2.6.8 and 6.1.1.4'
Cl Cl 0.1253 0.1495 'International Tables Vol C Tables 4.2.6.8 and 6.1.1.4'
Fe Fe 0.2961 0.8007 'International Tables Vol C Tables 4.2.6.8 and 6.1.1.4'
N N 0.0037 0.0031 'International Tables Vol C Tables 4.2.6.8 and 6.1.1.4'
O O 0.0071 0.0057 'International Tables Vol C Tables 4.2.6.8 and 6.1.1.4'

loop_
_geom_angle_atom_site_label_1
_geom_angle_atom_site_label_2
_geom_angle_atom_site_label_3
_geom_angle
_geom_angle_site_symmetry_1
_geom_angle_site_symmetry_3
_geom_angle_publ_flag
N2A Fe1A N9A 80.9(3) . . ?
N2A Fe1A N14A 77.8(3) . . ?
N2A Fe1A N31A 90.3(3) . . ?
N9A Fe1A N14A 158.1(3) . . ?
N9A Fe1A N31A 83.6(4) . . ?
N14A Fe1A N31A 91.5(4) . . ?
N19A Fe1A N2A 166.5(4) . . ?
N19A Fe1A N9A 97.8(3) . . ?
N19A Fe1A N14A 101.7(3) . . ?
N19A Fe1A N31A 76.2(3) . . ?
N26A Fe1A N2A 105.4(3) . . ?
N26A Fe1A N9A 91.7(4) . . ?
N26A Fe1A N14A 98.7(4) . . ?
N26A Fe1A N19A 88.1(3) . . ?
N26A Fe1A N31A 162.7(3) . . ?
N19A Fe1B N31A 75.3(3) . . ?
N26A Fe1B N19A 76.1(3) . . ?
N26A Fe1B N31A 147.9(4) . . ?
N2B Fe1B N9B 84.6(6) . . ?
N2B Fe1B N14B 77.2(5) . . ?
N9B Fe1B N14B 161.5(6) . . ?
N2A Fe1C N9A 82.5(4) . . ?
N2A Fe1C N14A 80.1(4) . . ?
N9A Fe1C N14A 159.0(4) . . ?
N19B Fe1C N26B 66.1(7) . . ?
N31B Fe1C N19B 88.3(10) . . ?
N31B Fe1C N26B 154.4(11) . . ?
Fe1C N2A Fe1A 10.7(2) . . ?
C3A N2A Fe1A 118.3(5) . . ?
C3A N2A Fe1C 119.1(5) . . ?
C3A N2A C7A 118.8(6) . . ?
C7A N2A Fe1A 122.6(6) . . ?
C7A N2A Fe1C 121.8(6) . . ?
N2A C3A C4A 124.4(7) . . ?
N2A C3A N8A 110.6(7) . . ?
C4A C3A N8A 125.0(9) . . ?
C3A C4A H4A 122.9 . . ?
C3A C4A C5A 114.1(9) . . ?
C5A C4A H4A 122.9 . . ?
C4A C5A H5A 118.4 . . ?
C4A C5A C6A 123.2(9) . . ?
C6A C5A H5A 118.4 . . ?
C5A C6A H6A 122.1 . . ?
C7A C6A C5A 115.9(7) . . ?
C7A C6A H6A 122.1 . . ?
N2A C7A C6A 123.5(8) . . ?
N2A C7A N13A 108.7(7) . . ?
C6A C7A N13A 127.8(7) . . ?
N9A N8A C3A 118.2(7) . . ?
C12A N8A C3A 133.7(7) . . ?
C12A N8A N9A 108.0(5) . . ?
Fe1A N9A Fe1C 10.56(19) . . ?
N8A N9A Fe1A 111.1(4) . . ?
N8A N9A Fe1C 109.0(5) . . ?
C10A N9A Fe1A 140.1(5) . . ?
C10A N9A Fe1C 143.1(5) . . ?
C10A N9A N8A 107.8(5) . . ?
N9A C10A H10A 125.5 . . ?
N9A C10A C11A 108.9(6) . . ?
C11A C10A H10A 125.5 . . ?
C10A C11A C18A 124.4(8) . . ?
C12A C11A C10A 105.2(8) . . ?
C12A C11A C18A 130.4(8) . . ?
N8A C12A H12A 125.0 . . ?
C11A C12A N8A 110.1(7) . . ?
C11A C12A H12A 125.0 . . ?
N14A N13A C7A 119.9(6) . . ?
C17A N13A C7A 132.0(6) . . ?
C17A N13A N14A 107.9(6) . . ?
Fe1C N14A Fe1A 10.10(19) . . ?
N13A N14A Fe1A 110.8(5) . . ?
N13A N14A Fe1C 107.9(5) . . ?
C15A N14A Fe1A 140.0(5) . . ?
C15A N14A Fe1C 142.9(5) . . ?
C15A N14A N13A 108.9(5) . . ?
N14A C15A H15A 126.3 . . ?
N14A C15A C16A 107.4(7) . . ?
C16A C15A H15A 126.3 . . ?
C15A C16A H16A 125.8 . . ?
C17A C16A C15A 108.4(8) . . ?
C17A C16A H16A 125.8 . . ?
N13A C17A H17A 126.3 . . ?
C16A C17A N13A 107.4(7) . . ?
C16A C17A H17A 126.3 . . ?
C11A C18A H18A 109.5 . . ?
C11A C18A H18B 109.5 . . ?
C11A C18A H18C 109.5 . . ?
H18A C18A H18B 109.5 . . ?
H18A C18A H18C 109.5 . . ?
H18B C18A H18C 109.5 . . ?
Fe1A N19A Fe1B 15.00(16) . . ?
C20A N19A Fe1A 112.8(4) . . ?
C20A N19A Fe1B 118.8(4) . . ?
C24A N19A Fe1A 127.0(5) . . ?
C24A N19A Fe1B 120.1(5) . . ?
C24A N19A C20A 120.0(6) . . ?
N19A C20A C21A 123.5(7) . . ?
N19A C20A N25A 111.0(5) . . ?
C21A C20A N25A 125.5(8) . . ?
C20A C21A H21A 122.5 . . ?
C20A C21A C22A 115.0(7) . . ?
C22A C21A H21A 122.5 . . ?
C21A C22A H22A 118.8 . . ?
C23A C22A C21A 122.4(6) . . ?
C23A C22A H22A 118.8 . . ?
C22A C23A H23A 121.5 . . ?
C24A C23A C22A 117.0(6) . . ?
C24A C23A H23A 121.5 . . ?
N19A C24A C23A 122.1(7) . . ?
N19A C24A N30A 110.6(5) . . ?
C23A C24A N30A 127.3(7) . . ?
N26A N25A C20A 117.4(5) . . ?
C29A N25A C20A 132.6(6) . . ?
C29A N25A N26A 109.9(5) . . ?
Fe1A N26A Fe1B 14.8(2) . . ?
N25A N26A Fe1A 110.1(4) . . ?
N25A N26A Fe1B 114.9(4) . . ?
C27A N26A Fe1A 142.9(4) . . ?
C27A N26A Fe1B 137.3(5) . . ?
C27A N26A N25A 106.7(5) . . ?
N26A C27A H27A 125.3 . . ?
N26A C27A C28A 109.4(6) . . ?
C28A C27A H27A 125.3 . . ?
C27A C28A C35A 125.0(7) . . ?
C29A C28A C27A 105.5(7) . . ?
C29A C28A C35A 129.4(7) . . ?
N25A C29A C28A 108.4(6) . . ?
N25A C29A H29A 125.8 . . ?
C28A C29A H29A 125.8 . . ?
N31A N30A C24A 118.2(5) . . ?
C34A N30A C24A 133.5(5) . . ?
C34A N30A N31A 108.2(5) . . ?
Fe1B N31A Fe1A 14.30(17) . . ?
N30A N31A Fe1A 107.8(5) . . ?
N30A N31A Fe1B 113.4(5) . . ?
C32A N31A Fe1A 144.6(5) . . ?
C32A N31A Fe1B 138.5(5) . . ?
C32A N31A N30A 107.2(5) . . ?
N31A C32A H32A 125.0 . . ?
N31A C32A C33A 110.0(7) . . ?
C33A C32A H32A 125.0 . . ?
C32A C33A H33A 127.2 . . ?
C34A C33A C32A 105.6(7) . . ?
C34A C33A H33A 127.2 . . ?
N30A C34A C33A 109.0(6) . . ?
N30A C34A H34A 125.5 . . ?
C33A C34A H34A 125.5 . . ?
C28A C35A H35A 109.5 . . ?
C28A C35A H35B 109.5 . . ?
C28A C35A H35C 109.5 . . ?
H35A C35A H35B 109.5 . . ?
H35A C35A H35C 109.5 . . ?
H35B C35A H35C 109.5 . . ?
C3B N2B Fe1B 117.0(10) . . ?
C7B N2B Fe1B 124.3(11) . . ?
C7B N2B C3B 118.1(14) . . ?
N2B C3B C4B 125.1(16) . . ?
N2B C3B N8B 111.6(12) . . ?
N8B C3B C4B 123.3(15) . . ?
C3B C4B H4B 123.0 . . ?
C5B C4B C3B 114.1(16) . . ?
C5B C4B H4B 123.0 . . ?
C4B C5B H5B 116.9 . . ?
C4B C5B C6B 126.3(17) . . ?
C6B C5B H5B 116.9 . . ?
C5B C6B H6B 125.1 . . ?
C7B C6B C5B 109.9(16) . . ?
C7B C6B H6B 125.1 . . ?
N2B C7B C6B 126.3(16) . . ?
N13B C7B N2B 111.0(12) . . ?
N13B C7B C6B 122.6(14) . . ?
C3B N8B N9B 118.2(11) . . ?
C12B N8B C3B 135.0(12) . . ?
C12B N8B N9B 106.8(7) . . ?
N8B N9B Fe1B 108.5(9) . . ?
C10B N9B Fe1B 142.9(11) . . ?
C10B N9B N8B 108.4(7) . . ?
N9B C10B H10B 125.3 . . ?
N9B C10B C11B 109.3(10) . . ?
C11B C10B H10B 125.3 . . ?
C10B C11B H11B 127.7 . . ?
C12B C11B C10B 104.7(11) . . ?
C12B C11B H11B 127.7 . . ?
N8B C12B H12B 124.6 . . ?
C11B C12B N8B 110.7(9) . . ?
C11B C12B H12B 124.6 . . ?
C7B N13B N14B 118.1(10) . . ?
C7B N13B C17B 134.1(11) . . ?
C17B N13B N14B 107.8(7) . . ?
N13B N14B Fe1B 108.7(7) . . ?
C15B N14B Fe1B 142.4(8) . . ?
C15B N14B N13B 108.8(7) . . ?
N14B C15B H15B 126.5 . . ?
N14B C15B C16B 107.0(9) . . ?
C16B C15B H15B 126.5 . . ?
C15B C16B C18B 128.1(13) . . ?
C17B C16B C15B 107.9(11) . . ?
C17B C16B C18B 124.0(12) . . ?
N13B C17B H17B 125.7 . . ?
C16B C17B N13B 108.5(9) . . ?
C16B C17B H17B 125.7 . . ?
C16B C18B H18D 109.5 . . ?
C16B C18B H18E 109.5 . . ?
C16B C18B H18F 109.5 . . ?
H18D C18B H18E 109.5 . . ?
H18D C18B H18F 109.5 . . ?
H18E C18B H18F 109.5 . . ?
C20B N19B Fe1C 135.5(15) . . ?
C24B N19B Fe1C 107.8(15) . . ?
C24B N19B C20B 116(2) . . ?
N19B C20B C21B 128(2) . . ?
N19B C20B N25B 109.6(18) . . ?
C21B C20B N25B 123(2) . . ?
C20B C21B H21B 123.3 . . ?
C20B C21B C22B 113(2) . . ?
C22B C21B H21B 123.3 . . ?
C21B C22B H22B 119.2 . . ?
C21B C22B C23B 122(3) . . ?
C23B C22B H22B 119.2 . . ?
C22B C23B H23B 121.2 . . ?
C24B C23B C22B 118(3) . . ?
C24B C23B H23B 121.2 . . ?
N19B C24B C23B 123(2) . . ?
N19B C24B N30B 108.8(18) . . ?
C23B C24B N30B 128(2) . . ?
N26B N25B C20B 120.3(19) . . ?
C29B N25B C20B 133(2) . . ?
C29B N25B N26B 106.8(7) . . ?
N25B N26B Fe1C 108.2(13) . . ?
C27B N26B Fe1C 143.4(14) . . ?
C27B N26B N25B 107.8(7) . . ?
N26B C27B H27B 125.1 . . ?
N26B C27B C28B 109.8(10) . . ?
C28B C27B H27B 125.1 . . ?
C27B C28B H28B 127.6 . . ?
C29B C28B C27B 104.8(11) . . ?
C29B C28B H28B 127.6 . . ?
N25B C29B C28B 110.4(10) . . ?
N25B C29B H29B 124.8 . . ?
C28B C29B H29B 124.8 . . ?
C24B N30B N31B 122(2) . . ?
C34B N30B C24B 131(2) . . ?
C34B N30B N31B 107.2(8) . . ?
N30B N31B Fe1C 112.9(17) . . ?
C32B N31B Fe1C 138.6(17) . . ?
C32B N31B N30B 108.2(7) . . ?
N31B C32B H32B 125.4 . . ?
N31B C32B C33B 109.2(10) . . ?
C33B C32B H32B 125.4 . . ?
C32B C33B C35B 119(2) . . ?
C34B C33B C32B 105.3(11) . . ?
C34B C33B C35B 136(2) . . ?
N30B C34B C33B 110.0(10) . . ?
N30B C34B H34B 125.0 . . ?
C33B C34B H34B 125.0 . . ?
C33B C35B H35D 109.5 . . ?
C33B C35B H35E 109.5 . . ?
C33B C35B H35F 109.5 . . ?
H35D C35B H35E 109.5 . . ?
H35D C35B H35F 109.5 . . ?
H35E C35B H35F 109.5 . . ?
O37A Cl3A O38A 116.0(8) . . ?
O37A Cl3A O39A 110.7(7) . . ?
O37A Cl3A O40A 106.9(7) . . ?
O38A Cl3A O39A 102.4(9) . . ?
O38A Cl3A O40A 110.5(8) . . ?
O39A Cl3A O40A 110.3(8) . . ?
O38B Cl3B O37B 101.3(8) . . ?
O39B Cl3B O37B 109.7(9) . . ?
O39B Cl3B O38B 115.9(9) . . ?
O39B Cl3B O40B 109.1(10) . . ?
O40B Cl3B O37B 111.6(8) . . ?
O40B Cl3B O38B 109.1(9) . . ?
O42A Cl4A O43A 110.1(6) . . ?
O42A Cl4A O44A 112.3(6) . . ?
O42A Cl4A O45A 110.0(5) . . ?
O43A Cl4A O45A 108.1(5) . . ?
O44A Cl4A O43A 110.5(5) . . ?
O44A Cl4A O45A 105.7(5) . . ?
O42B Cl4B O44B 110.0(7) . . ?
O42B Cl4B O45B 107.1(6) . . ?
O43B Cl4B O42B 112.0(6) . . ?
O43B Cl4B O44B 105.6(7) . . ?
O43B Cl4B O45B 110.2(7) . . ?
O44B Cl4B O45B 112.1(7) . . ?

loop_
_geom_bond_atom_site_label_1
_geom_bond_atom_site_label_2
_geom_bond_distance
_geom_bond_site_symmetry_2
_geom_bond_publ_flag
Fe1A N2A 1.926(6) . ?
Fe1A N9A 1.946(9) . ?
Fe1A N14A 2.048(9) . ?
Fe1A N19A 1.847(7) . ?
Fe1A N26A 1.762(7) . ?
Fe1A N31A 2.201(8) . ?
Fe1B N19A 2.053(7) . ?
Fe1B N26A 2.019(8) . ?
Fe1B N31A 2.059(8) . ?
Fe1B N2B 1.821(13) . ?
Fe1B N9B 1.908(13) . ?
Fe1B N14B 2.076(12) . ?
Fe1C N2A 1.847(8) . ?
Fe1C N9A 1.959(11) . ?
Fe1C N14A 2.029(10) . ?
Fe1C N19B 2.05(2) . ?
Fe1C N26B 2.55(2) . ?
Fe1C N31B 1.59(2) . ?
N2A C3A 1.325(10) . ?
N2A C7A 1.343(8) . ?
C3A C4A 1.390(11) . ?
C3A N8A 1.394(10) . ?
C4A H4A 0.9500 . ?
C4A C5A 1.393(11) . ?
C5A H5A 0.9500 . ?
C5A C6A 1.401(13) . ?
C6A H6A 0.9500 . ?
C6A C7A 1.358(11) . ?
C7A N13A 1.380(11) . ?
N8A N9A 1.377(7) . ?
N8A C12A 1.356(9) . ?
N9A C10A 1.337(10) . ?
C10A H10A 0.9500 . ?
C10A C11A 1.423(10) . ?
C11A C12A 1.353(10) . ?
C11A C18A 1.525(11) . ?
C12A H12A 0.9500 . ?
N13A N14A 1.375(7) . ?
N13A C17A 1.371(9) . ?
N14A C15A 1.327(10) . ?
C15A H15A 0.9500 . ?
C15A C16A 1.398(9) . ?
C16A H16A 0.9500 . ?
C16A C17A 1.347(11) . ?
C17A H17A 0.9500 . ?
C18A H18A 0.9800 . ?
C18A H18B 0.9800 . ?
C18A H18C 0.9800 . ?
N19A C20A 1.337(9) . ?
N19A C24A 1.332(8) . ?
C20A C21A 1.374(7) . ?
C20A N25A 1.395(9) . ?
C21A H21A 0.9500 . ?
C21A C22A 1.399(9) . ?
C22A H22A 0.9500 . ?
C22A C23A 1.392(9) . ?
C23A H23A 0.9500 . ?
C23A C24A 1.366(7) . ?
C24A N30A 1.389(9) . ?
N25A N26A 1.382(6) . ?
N25A C29A 1.339(9) . ?
N26A C27A 1.336(8) . ?
C27A H27A 0.9500 . ?
C27A C28A 1.414(8) . ?
C28A C29A 1.375(9) . ?
C28A C35A 1.504(11) . ?
C29A H29A 0.9500 . ?
N30A N31A 1.388(7) . ?
N30A C34A 1.347(9) . ?
N31A C32A 1.318(9) . ?
C32A H32A 0.9500 . ?
C32A C33A 1.399(8) . ?
C33A H33A 0.9500 . ?
C33A C34A 1.363(9) . ?
C34A H34A 0.9500 . ?
C35A H35A 0.9800 . ?
C35A H35B 0.9800 . ?
C35A H35C 0.9800 . ?
N2B C3B 1.333(11) . ?
N2B C7B 1.329(11) . ?
C3B C4B 1.41(2) . ?
C3B N8B 1.37(2) . ?
C4B H4B 0.9500 . ?
C4B C5B 1.36(3) . ?
C5B H5B 0.9500 . ?
C5B C6B 1.47(3) . ?
C6B H6B 0.9500 . ?
C6B C7B 1.43(2) . ?
C7B N13B 1.309(18) . ?
N8B N9B 1.382(10) . ?
N8B C12B 1.358(11) . ?
N9B C10B 1.323(12) . ?
C10B H10B 0.9500 . ?
C10B C11B 1.418(12) . ?
C11B H11B 0.9500 . ?
C11B C12B 1.352(13) . ?
C12B H12B 0.9500 . ?
N13B N14B 1.388(10) . ?
N13B C17B 1.350(11) . ?
N14B C15B 1.325(11) . ?
C15B H15B 0.9500 . ?
C15B C16B 1.412(11) . ?
C16B C17B 1.343(13) . ?
C16B C18B 1.507(13) . ?
C17B H17B 0.9500 . ?
C18B H18D 0.9800 . ?
C18B H18E 0.9800 . ?
C18B H18F 0.9800 . ?
N19B C20B 1.332(13) . ?
N19B C24B 1.328(13) . ?
C20B C21B 1.371(12) . ?
C20B N25B 1.394(13) . ?
C21B H21B 0.9500 . ?
C21B C22B 1.389(13) . ?
C22B H22B 0.9500 . ?
C22B C23B 1.392(13) . ?
C23B H23B 0.9500 . ?
C23B C24B 1.369(12) . ?
C24B N30B 1.389(13) . ?
N25B N26B 1.393(11) . ?
N25B C29B 1.346(12) . ?
N26B C27B 1.324(12) . ?
C27B H27B 0.9500 . ?
C27B C28B 1.401(12) . ?
C28B H28B 0.9500 . ?
C28B C29B 1.365(13) . ?
C29B H29B 0.9500 . ?
N30B N31B 1.390(11) . ?
N30B C34B 1.343(12) . ?
N31B C32B 1.325(12) . ?
C32B H32B 0.9500 . ?
C32B C33B 1.401(12) . ?
C33B C34B 1.368(13) . ?
C33B C35B 1.522(15) . ?
C34B H34B 0.9500 . ?
C35B H35D 0.9800 . ?
C35B H35E 0.9800 . ?
C35B H35F 0.9800 . ?
Cl3A O37A 1.440(10) . ?
Cl3A O38A 1.447(13) . ?
Cl3A O39A 1.448(12) . ?
Cl3A O40A 1.479(11) . ?
Cl3B O37B 1.447(11) . ?
Cl3B O38B 1.435(14) . ?
Cl3B O39B 1.391(13) . ?
Cl3B O40B 1.430(13) . ?
Cl4A O42A 1.396(8) . ?
Cl4A O43A 1.473(8) . ?
Cl4A O44A 1.456(9) . ?
Cl4A O45A 1.480(7) . ?
Cl4B O42B 1.423(9) . ?
Cl4B O43B 1.417(10) . ?
Cl4B O44B 1.432(12) . ?
Cl4B O45B 1.449(10) . ?

loop_
_geom_torsion_atom_site_label_1
_geom_torsion_atom_site_label_2
_geom_torsion_atom_site_label_3
_geom_torsion_atom_site_label_4
_geom_torsion
_geom_torsion_site_symmetry_1
_geom_torsion_site_symmetry_2
_geom_torsion_site_symmetry_3
_geom_torsion_site_symmetry_4
_geom_torsion_publ_flag
Fe1A N2A C3A C4A 175.1(6) . . . . ?
Fe1A N2A C3A N8A -5.0(9) . . . . ?
Fe1A N2A C7A C6A -175.5(6) . . . . ?
Fe1A N2A C7A N13A 4.6(9) . . . . ?
Fe1A N9A C10A C11A 168.3(9) . . . . ?
Fe1A N14A C15A C16A -173.4(9) . . . . ?
Fe1A N19A C20A C21A -177.0(6) . . . . ?
Fe1A N19A C20A N25A 3.7(9) . . . . ?
Fe1A N19A C24A C23A 175.5(5) . . . . ?
Fe1A N19A C24A N30A -4.6(9) . . . . ?
Fe1A N26A C27A C28A -171.8(9) . . . . ?
Fe1A N31A C32A C33A 171.2(10) . . . . ?
Fe1B N19A C20A C21A 167.7(6) . . . . ?
Fe1B N19A C20A N25A -11.6(9) . . . . ?
Fe1B N19A C24A C23A -168.5(5) . . . . ?
Fe1B N19A C24A N30A 11.3(8) . . . . ?
Fe1B N26A C27A C28A 166.8(7) . . . . ?
Fe1B N31A C32A C33A -167.9(9) . . . . ?
Fe1B N2B C3B C4B -178.5(12) . . . . ?
Fe1B N2B C3B N8B 4.5(18) . . . . ?
Fe1B N2B C7B C6B 176.8(13) . . . . ?
Fe1B N2B C7B N13B -8(2) . . . . ?
Fe1B N9B C10B C11B -177(2) . . . . ?
Fe1B N14B C15B C16B 174.3(14) . . . . ?
Fe1C N2A C3A C4A -172.8(6) . . . . ?
Fe1C N2A C3A N8A 7.1(9) . . . . ?
Fe1C N2A C7A C6A 171.9(6) . . . . ?
Fe1C N2A C7A N13A -8.0(9) . . . . ?
Fe1C N9A C10A C11A -175.4(10) . . . . ?
Fe1C N14A C15A C16A 171.1(9) . . . . ?
Fe1C N19B C20B C21B -174(2) . . . . ?
Fe1C N19B C20B N25B 7(5) . . . . ?
Fe1C N19B C24B C23B 179(2) . . . . ?
Fe1C N19B C24B N30B -5(3) . . . . ?
Fe1C N26B C27B C28B 173(3) . . . . ?
Fe1C N31B C32B C33B -169(3) . . . . ?
N2A Fe1A N19A Fe1B -64.6(14) . . . . ?
N2A Fe1A N19A C20A 178.5(15) . . . . ?
N2A Fe1A N19A C24A 2(2) . . . . ?
N2A Fe1A N26A Fe1B 74.2(6) . . . . ?
N2A Fe1A N26A N25A -173.9(6) . . . . ?
N2A Fe1A N26A C27A -2.0(14) . . . . ?
N2A C3A C4A C5A -1.9(12) . . . . ?
N2A C3A N8A N9A -2.6(10) . . . . ?
N2A C3A N8A C12A 178.4(9) . . . . ?
N2A C7A N13A N14A -2.8(10) . . . . ?
N2A C7A N13A C17A -178.0(9) . . . . ?
C3A N2A C7A C6A -1.9(12) . . . . ?
C3A N2A C7A N13A 178.2(7) . . . . ?
C3A C4A C5A C6A 3.5(11) . . . . ?
C3A N8A N9A Fe1A 8.5(9) . . . . ?
C3A N8A N9A Fe1C -2.5(9) . . . . ?
C3A N8A N9A C10A 179.4(9) . . . . ?
C3A N8A C12A C11A 179.7(10) . . . . ?
C4A C3A N8A N9A 177.3(8) . . . . ?
C4A C3A N8A C12A -1.7(15) . . . . ?
C4A C5A C6A C7A -4.2(11) . . . . ?
C5A C6A C7A N2A 3.3(11) . . . . ?
C5A C6A C7A N13A -176.9(8) . . . . ?
C6A C7A N13A N14A 177.4(8) . . . . ?
C6A C7A N13A C17A 2.2(15) . . . . ?
C7A N2A C3A C4A 1.2(12) . . . . ?
C7A N2A C3A N8A -178.9(7) . . . . ?
C7A N13A N14A Fe1A 0.1(10) . . . . ?
C7A N13A N14A Fe1C 10.4(9) . . . . ?
C7A N13A N14A C15A -174.6(8) . . . . ?
C7A N13A C17A C16A 174.0(9) . . . . ?
N8A C3A C4A C5A 178.2(8) . . . . ?
N8A N9A C10A C11A 1.6(13) . . . . ?
N9A Fe1A N19A Fe1B 18.9(9) . . . . ?
N9A Fe1A N19A C20A -98.0(6) . . . . ?
N9A Fe1A N19A C24A 85.9(7) . . . . ?
N9A Fe1A N26A Fe1B -6.8(5) . . . . ?
N9A Fe1A N26A N25A 105.1(6) . . . . ?
N9A Fe1A N26A C27A -83.0(13) . . . . ?
N9A Fe1C N2A Fe1A 81.6(19) . . . . ?
N9A Fe1C N2A C3A -7.0(7) . . . . ?
N9A Fe1C N2A C7A 179.2(7) . . . . ?
N9A N8A C12A C11A 0.6(11) . . . . ?
N9A C10A C11A C12A -1.3(14) . . . . ?
N9A C10A C11A C18A 176.5(11) . . . . ?
C10A C11A C12A N8A 0.4(13) . . . . ?
C12A N8A N9A Fe1A -172.3(6) . . . . ?
C12A N8A N9A Fe1C 176.7(6) . . . . ?
C12A N8A N9A C10A -1.4(11) . . . . ?
N13A N14A C15A C16A -1.0(13) . . . . ?
N14A Fe1A N19A Fe1B -151.1(11) . . . . ?
N14A Fe1A N19A C20A 92.0(6) . . . . ?
N14A Fe1A N19A C24A -84.1(7) . . . . ?
N14A Fe1A N26A Fe1B 153.9(7) . . . . ?
N14A Fe1A N26A N25A -94.2(6) . . . . ?
N14A Fe1A N26A C27A 77.7(13) . . . . ?
N14A Fe1C N2A Fe1A -86.7(19) . . . . ?
N14A Fe1C N2A C3A -175.2(7) . . . . ?
N14A Fe1C N2A C7A 11.0(7) . . . . ?
N14A N13A C17A C16A -1.6(11) . . . . ?
N14A C15A C16A C17A 0.0(14) . . . . ?
C15A C16A C17A N13A 1.0(13) . . . . ?
C17A N13A N14A Fe1A 176.4(6) . . . . ?
C17A N13A N14A Fe1C -173.3(6) . . . . ?
C17A N13A N14A C15A 1.6(11) . . . . ?
C18A C11A C12A N8A -177.2(12) . . . . ?
N19A Fe1A N26A Fe1B -104.6(7) . . . . ?
N19A Fe1A N26A N25A 7.3(6) . . . . ?
N19A Fe1A N26A C27A 179.2(13) . . . . ?
N19A C20A C21A C22A 0.5(11) . . . . ?
N19A C20A N25A N26A 2.3(10) . . . . ?
N19A C20A N25A C29A 178.0(9) . . . . ?
N19A C24A N30A N31A 1.0(9) . . . . ?
N19A C24A N30A C34A 177.1(8) . . . . ?
C20A N19A C24A C23A -0.4(10) . . . . ?
C20A N19A C24A N30A 179.5(6) . . . . ?
C20A C21A C22A C23A 0.5(10) . . . . ?
C20A N25A N26A Fe1A -7.3(9) . . . . ?
C20A N25A N26A Fe1B 7.8(10) . . . . ?
C20A N25A N26A C27A 177.8(8) . . . . ?
C20A N25A C29A C28A -178.1(9) . . . . ?
C21A C20A N25A N26A -177.0(7) . . . . ?
C21A C20A N25A C29A -1.3(15) . . . . ?
C21A C22A C23A C24A -1.3(10) . . . . ?
C22A C23A C24A N19A 1.3(9) . . . . ?
C22A C23A C24A N30A -178.6(6) . . . . ?
C23A C24A N30A N31A -179.2(7) . . . . ?
C23A C24A N30A C34A -3.0(12) . . . . ?
C24A N19A C20A C21A -0.6(11) . . . . ?
C24A N19A C20A N25A -179.9(6) . . . . ?
C24A N30A N31A Fe1A 2.0(9) . . . . ?
C24A N30A N31A Fe1B -12.1(9) . . . . ?
C24A N30A N31A C32A 176.7(8) . . . . ?
C24A N30A C34A C33A -175.7(8) . . . . ?
N25A C20A C21A C22A 179.7(7) . . . . ?
N25A N26A C27A C28A 0.3(11) . . . . ?
N26A Fe1A N19A Fe1B 110.4(11) . . . . ?
N26A Fe1A N19A C20A -6.5(6) . . . . ?
N26A Fe1A N19A C24A 177.4(7) . . . . ?
N26A N25A C29A C28A -2.1(11) . . . . ?
N26A C27A C28A C29A -1.5(12) . . . . ?
N26A C27A C28A C35A -177.8(9) . . . . ?
C27A C28A C29A N25A 2.2(11) . . . . ?
C29A N25A N26A Fe1A 176.0(7) . . . . ?
C29A N25A N26A Fe1B -168.8(7) . . . . ?
C29A N25A N26A C27A 1.1(11) . . . . ?
N30A N31A C32A C33A -0.2(13) . . . . ?
N31A Fe1A N19A Fe1B -62.5(9) . . . . ?
N31A Fe1A N19A C20A -179.3(6) . . . . ?
N31A Fe1A N19A C24A 4.5(7) . . . . ?
N31A Fe1A N26A Fe1B -80.6(16) . . . . ?
N31A Fe1A N26A N25A 31.3(18) . . . . ?
N31A Fe1A N26A C27A -156.8(14) . . . . ?
N31A N30A C34A C33A 0.7(9) . . . . ?
N31A C32A C33A C34A 0.6(13) . . . . ?
C32A C33A C34A N30A -0.8(10) . . . . ?
C34A N30A N31A Fe1A -175.1(5) . . . . ?
C34A N30A N31A Fe1B 170.8(6) . . . . ?
C34A N30A N31A C32A -0.3(11) . . . . ?
C35A C28A C29A N25A 178.3(9) . . . . ?
N2B C3B C4B C5B 5(2) . . . . ?
N2B C3B N8B N9B -2(2) . . . . ?
N2B C3B N8B C12B 177.9(17) . . . . ?
N2B C7B N13B N14B 1(2) . . . . ?
N2B C7B N13B C17B -178.5(15) . . . . ?
C3B N2B C7B C6B 6(2) . . . . ?
C3B N2B C7B N13B -178.7(14) . . . . ?
C3B C4B C5B C6B -1(2) . . . . ?
C3B N8B N9B Fe1B -1.3(19) . . . . ?
C3B N8B N9B C10B -177(2) . . . . ?
C3B N8B C12B C11B 179.2(19) . . . . ?
C4B C3B N8B N9B -178.9(15) . . . . ?
C4B C3B N8B C12B 1(3) . . . . ?
C4B C5B C6B C7B 0(2) . . . . ?
C5B C6B C7B N2B -3(2) . . . . ?
C5B C6B C7B N13B -177.6(15) . . . . ?
C6B C7B N13B N14B 176.9(14) . . . . ?
C6B C7B N13B C17B -3(3) . . . . ?
C7B N2B C3B C4B -7(2) . . . . ?
C7B N2B C3B N8B 176.1(14) . . . . ?
C7B N13B N14B Fe1B 4.1(16) . . . . ?
C7B N13B N14B C15B -178.2(15) . . . . ?
C7B N13B C17B C16B 179.3(18) . . . . ?
N8B C3B C4B C5B -178.7(15) . . . . ?
N8B N9B C10B C11B -4(3) . . . . ?
N9B Fe1B N2B C3B -4.3(13) . . . . ?
N9B Fe1B N2B C7B -175.3(15) . . . . ?
N9B N8B C12B C11B -1(2) . . . . ?
N9B C10B C11B C12B 3(3) . . . . ?
C10B C11B C12B N8B -1(3) . . . . ?
C12B N8B N9B Fe1B 178.9(12) . . . . ?
C12B N8B N9B C10B 3(2) . . . . ?
N13B N14B C15B C16B -2.0(19) . . . . ?
N14B Fe1B N2B C3B 178.9(13) . . . . ?
N14B Fe1B N2B C7B 7.9(13) . . . . ?
N14B N13B C17B C16B -0.5(18) . . . . ?
N14B C15B C16B C17B 2(2) . . . . ?
N14B C15B C16B C18B 179.9(17) . . . . ?
C15B C16B C17B N13B -1(2) . . . . ?
C17B N13B N14B Fe1B -176.1(10) . . . . ?
C17B N13B N14B C15B 1.6(18) . . . . ?
C18B C16B C17B N13B -179.0(15) . . . . ?
N19B Fe1C N31B N30B 1(3) . . . . ?
N19B Fe1C N31B C32B 174(4) . . . . ?
N19B C20B C21B C22B 1(5) . . . . ?
N19B C20B N25B N26B -4(4) . . . . ?
N19B C20B N25B C29B 177(4) . . . . ?
N19B C24B N30B N31B 7(5) . . . . ?
N19B C24B N30B C34B -173(4) . . . . ?
C20B N19B C24B C23B 5(4) . . . . ?
C20B N19B C24B N30B -178(3) . . . . ?
C20B C21B C22B C23B -3(4) . . . . ?
C20B N25B N26B Fe1C 1(4) . . . . ?
C20B N25B N26B C27B 174(3) . . . . ?
C20B N25B C29B C28B -174(3) . . . . ?
C21B C20B N25B N26B 177(3) . . . . ?
C21B C20B N25B C29B -2(6) . . . . ?
C21B C22B C23B C24B 5(5) . . . . ?
C22B C23B C24B N19B -6(5) . . . . ?
C22B C23B C24B N30B 178(4) . . . . ?
C23B C24B N30B N31B -177(3) . . . . ?
C23B C24B N30B C34B 4(7) . . . . ?
C24B N19B C20B C21B -3(5) . . . . ?
C24B N19B C20B N25B 178(3) . . . . ?
C24B N30B N31B Fe1C -5(5) . . . . ?
C24B N30B N31B C32B -180(4) . . . . ?
C24B N30B C34B C33B 176(4) . . . . ?
N25B C20B C21B C22B -180(3) . . . . ?
N25B N26B C27B C28B 4(4) . . . . ?
N26B Fe1C N31B N30B 3(5) . . . . ?
N26B Fe1C N31B C32B 175(3) . . . . ?
N26B N25B C29B C28B 7(4) . . . . ?
N26B C27B C28B C29B 0(5) . . . . ?
C27B C28B C29B N25B -4(4) . . . . ?
C29B N25B N26B Fe1C -180(2) . . . . ?
C29B N25B N26B C27B -7(4) . . . . ?
N30B N31B C32B C33B 3(4) . . . . ?
N31B N30B C34B C33B -3(4) . . . . ?
N31B C32B C33B C34B -5(4) . . . . ?
N31B C32B C33B C35B 176(3) . . . . ?
C32B C33B C34B N30B 5(4) . . . . ?
C34B N30B N31B Fe1C 174(3) . . . . ?
C34B N30B N31B C32B 0(4) . . . . ?
C35B C33B C34B N30B -176(4) . . . . ?
